data_4512714
loop_
_publ_author_name
'Mirzaei, Masoud'
'Eshtiagh-Hosseini, Hossein'
'Bolouri, Zahra'
'Rahmati, Zahra'
'Esmaeilzadeh, Atefeh'
'Hassanpoor, Azam'
'Bauza, Antonio'
'Ballester, Pablo'
'Barcel\'o-Oliver, Miquel'
'Mague, Joel T.'
'Notash, Behrouz'
'Frontera, Antonio'

_publ_section_title
;
 Rationalization of Noncovalent Interactions within Six New
 MII/8-Aminoquinoline Supramolecular Complexes (MII= Mn, Cu, and Cd): A
 Combined Experimental and Theoretical DFT Study
;
_journal_issue 3
_journal_name_full 'Crystal Growth &amp; Design'
_journal_page_first 1351
_journal_paper_doi 10.1021/cg501752e
_journal_volume 15
_journal_year 2015
_chemical_formula_moiety 'C18 H16 Cd I2 N4'
_chemical_formula_sum 'C18 H16 Cd I2 N4'
_chemical_formula_weight 654.55
_chemical_name_systematic
;
<i>cis</i>Diiodidobis(8-aminoquinoline-\k^2^<i>N,N'</i>)
cadmium(II)
;
_space_group_crystal_system monoclinic
_space_group_IT_number 15
_space_group_name_Hall '-I 2ya'
_space_group_name_H-M_alt 'I 1 2/a 1'
_symmetry_space_group_name_Hall '-I 2ya'
_symmetry_space_group_name_H-M 'I 1 2/a 1'
_atom_sites_solution_hydrogens mixed
_atom_sites_solution_primary direct
_atom_sites_solution_secondary difmap
_audit_creation_method SHELXL-2013
_cell_angle_alpha 90
_cell_angle_beta 95.9380(16)
_cell_angle_gamma 90
_cell_formula_units_Z 4
_cell_length_a 15.5077(11)
_cell_length_b 7.3367(4)
_cell_length_c 16.5357(10)
_cell_measurement_reflns_used 9881
_cell_measurement_temperature 150(2)
_cell_measurement_theta_max 29.098
_cell_measurement_theta_min 2.476
_cell_volume 1871.3(2)
_computing_cell_refinement '<i>SAINT</i> (Bruker AXS, 2013a)'
_computing_data_collection '<i>APEX2</i> (Bruker AXS, 2013)'
_computing_data_reduction '<i>SAINT</i> (Bruker AXS, 2013a)'
_computing_molecular_graphics '<i>DIAMOND</i> (Brandenburg & Putz, 2012)'
_computing_publication_material '<i>SHELXTL</i> (Bruker AXS, 2008)'
_computing_structure_refinement '<i>SHELXL-2013</i> (Sheldrick, 2013)'
_computing_structure_solution '<i>SHELXT</i> (Bruker AXS 2013c)'
_diffrn_ambient_temperature 150(2)
_diffrn_detector_area_resol_mean 8.3660
_diffrn_measured_fraction_theta_full 0.991
_diffrn_measured_fraction_theta_max 0.980
_diffrn_measurement_device_type 'Bruker Smart APEX CCD'
_diffrn_measurement_method '\f and \w scans'
_diffrn_radiation_monochromator graphite
_diffrn_radiation_type MoK\a
_diffrn_radiation_wavelength 0.71073
_diffrn_reflns_av_R_equivalents 0.0322
_diffrn_reflns_av_unetI/netI 0.0184
_diffrn_reflns_Laue_measured_fraction_full 0.991
_diffrn_reflns_Laue_measured_fraction_max 0.980
_diffrn_reflns_limit_h_max 21
_diffrn_reflns_limit_h_min -20
_diffrn_reflns_limit_k_max 10
_diffrn_reflns_limit_k_min -10
_diffrn_reflns_limit_l_max 22
_diffrn_reflns_limit_l_min -22
_diffrn_reflns_number 16451
_diffrn_reflns_point_group_measured_fraction_full 0.991
_diffrn_reflns_point_group_measured_fraction_max 0.980
_diffrn_reflns_theta_full 28.750
_diffrn_reflns_theta_max 29.118
_diffrn_reflns_theta_min 2.477
_exptl_absorpt_coefficient_mu 4.475
_exptl_absorpt_correction_T_max 0.60
_exptl_absorpt_correction_T_min 0.33
_exptl_absorpt_correction_type numerical
_exptl_absorpt_process_details '<i>SADABS</i> (Bruker AXS, 2013b)'
_exptl_crystal_colour 'pale yellow'
_exptl_crystal_density_diffrn 2.323
_exptl_crystal_density_method 'not measured'
_exptl_crystal_description block
_exptl_crystal_F_000 1224
_exptl_crystal_size_max 0.219
_exptl_crystal_size_mid 0.136
_exptl_crystal_size_min 0.125
_exptl_transmission_factor_max 0.678
_exptl_transmission_factor_min 0.374
_refine_diff_density_max 2.859
_refine_diff_density_min -0.661
_refine_diff_density_rms 0.184
_refine_ls_extinction_method none
_refine_ls_goodness_of_fit_ref 1.061
_refine_ls_hydrogen_treatment constr
_refine_ls_matrix_type full
_refine_ls_number_parameters 114
_refine_ls_number_reflns 2459
_refine_ls_number_restraints 37
_refine_ls_restrained_S_all 1.053
_refine_ls_R_factor_all 0.0338
_refine_ls_R_factor_gt 0.0326
_refine_ls_shift/su_max 0.001
_refine_ls_shift/su_mean 0.000
_refine_ls_structure_factor_coef Fsqd
_refine_ls_weighting_details 'w=1/[\s^2^(Fo^2^)+(0.0489P)^2^+16.5899P] where P=(Fo^2^+2Fc^2^)/3'
_refine_ls_weighting_scheme calc
_refine_ls_wR_factor_gt 0.0876
_refine_ls_wR_factor_ref 0.0885
_reflns_Friedel_coverage 0.000
_reflns_number_gt 2363
_reflns_number_total 2459
_reflns_threshold_expression 'I > 2\s(I)'
_cod_data_source_file cg501752e_si_007.cif
_cod_data_source_block jtm436_a
_cod_depositor_comments 'Adding full bibliography for 4512714--4512719.cif.'
_cod_database_code 4512714
_shelx_space_group_comment
;
The symmetry employed for this shelxl refinement is uniquely defined
by the following loop, which should always be used as a source of
symmetry information in preference to the above space-group names.
They are only intended as comments.
;
_shelx_estimated_absorpt_t_min 0.441
_shelx_estimated_absorpt_t_max 0.605
_shelxl_version_number 2013-4

loop_
_space_group_symop_operation_xyz
'x, y, z'
'-x+1/2, y, -z'
'x+1/2, y+1/2, z+1/2'
'-x+1, y+1/2, -z+1/2'
'-x, -y, -z'
'x-1/2, -y, z'
'-x+1/2, -y+1/2, -z+1/2'
'x, -y+1/2, z+1/2'

loop_
_atom_site_label
_atom_site_type_symbol
_atom_site_fract_x
_atom_site_fract_y
_atom_site_fract_z
_atom_site_U_iso_or_equiv
_atom_site_adp_type
_atom_site_occupancy
_atom_site_site_symmetry_order
_atom_site_calc_flag
_atom_site_refinement_flags_posn
_atom_site_refinement_flags_adp
_atom_site_refinement_flags_occupancy
I1 I 0.39319(2) 1.29918(4) 0.51904(2) 0.02434(10) Uani 1 1 d . U .
Cd1 Cd 0.2500 1.03858(5) 0.5000 0.01950(11) Uani 1 2 d S TU P
N1 N 0.2541(2) 0.9824(4) 0.36112(18) 0.0159(6) Uani 1 1 d . U .
N2 N 0.1397(2) 0.8121(5) 0.4559(2) 0.0218(7) Uani 1 1 d . U .
H2A H 0.1654 0.7004 0.4569 0.026 Uiso 1 1 d R U .
H2B H 0.0919 0.8577 0.4763 0.026 Uiso 1 1 d R U .
C1 C 0.3125(2) 1.0507(5) 0.3168(2) 0.0187(7) Uani 1 1 d . U .
H1 H 0.3644 1.0989 0.3442 0.022 Uiso 1 1 calc R U .
C2 C 0.3020(3) 1.0560(5) 0.2313(2) 0.0195(7) Uani 1 1 d . U .
H2 H 0.3464 1.1043 0.2019 0.023 Uiso 1 1 calc R U .
C3 C 0.2271(3) 0.9904(5) 0.1913(2) 0.0188(7) Uani 1 1 d . U .
H3 H 0.2180 0.9959 0.1337 0.023 Uiso 1 1 calc R U .
C4 C 0.1628(2) 0.9140(5) 0.2360(2) 0.0165(6) Uani 1 1 d . U .
C5 C 0.0846(3) 0.8398(6) 0.1984(2) 0.0216(7) Uani 1 1 d . U .
H5 H 0.0722 0.8460 0.1410 0.026 Uiso 1 1 calc R U .
C6 C 0.0269(3) 0.7595(6) 0.2441(3) 0.0237(8) Uani 1 1 d . U .
H6 H -0.0252 0.7091 0.2183 0.028 Uiso 1 1 calc R U .
C7 C 0.0442(2) 0.7506(6) 0.3297(2) 0.0213(7) Uani 1 1 d . U .
H7 H 0.0036 0.6931 0.3607 0.026 Uiso 1 1 calc R U .
C8 C 0.1189(2) 0.8239(5) 0.3688(2) 0.0174(7) Uani 1 1 d . U .
C9 C 0.1796(2) 0.9089(5) 0.3221(2) 0.0149(6) Uani 1 1 d . U .

loop_
_atom_site_aniso_label
_atom_site_aniso_U_11
_atom_site_aniso_U_22
_atom_site_aniso_U_33
_atom_site_aniso_U_23
_atom_site_aniso_U_13
_atom_site_aniso_U_12
I1 0.02784(16) 0.02687(16) 0.01760(15) -0.00103(9) -0.00101(10) -0.00600(9)
Cd1 0.0273(2) 0.0214(2) 0.00899(17) 0.000 -0.00211(13) 0.000
N1 0.0188(14) 0.0156(14) 0.0129(13) -0.0015(11) -0.0004(10) 0.0012(11)
N2 0.0265(16) 0.0240(17) 0.0155(15) 0.0011(12) 0.0049(12) -0.0024(12)
C1 0.0205(16) 0.0192(17) 0.0163(16) -0.0028(13) 0.0013(12) -0.0017(13)
C2 0.0269(18) 0.0170(16) 0.0152(16) 0.0001(13) 0.0059(13) 0.0025(13)
C3 0.0308(19) 0.0144(16) 0.0111(15) -0.0007(12) 0.0007(13) 0.0046(13)
C4 0.0215(16) 0.0144(15) 0.0131(15) -0.0018(12) -0.0011(12) 0.0049(12)
C5 0.0243(18) 0.0229(18) 0.0160(16) -0.0043(14) -0.0060(13) 0.0066(14)
C6 0.0205(17) 0.0237(19) 0.0254(19) -0.0042(15) -0.0046(14) 0.0019(14)
C7 0.0178(16) 0.0222(18) 0.0239(18) -0.0027(15) 0.0024(13) 0.0017(14)
C8 0.0215(17) 0.0162(16) 0.0146(15) -0.0007(12) 0.0017(12) 0.0012(12)
C9 0.0172(15) 0.0139(15) 0.0131(14) -0.0020(12) -0.0009(11) 0.0036(12)

loop_
_atom_type_symbol
_atom_type_description
_atom_type_scat_dispersion_real
_atom_type_scat_dispersion_imag
_atom_type_scat_source
C C 0.0033 0.0016 'International Tables Vol C Tables 4.2.6.8 and 6.1.1.4'
H H 0.0000 0.0000 'International Tables Vol C Tables 4.2.6.8 and 6.1.1.4'
N N 0.0061 0.0033 'International Tables Vol C Tables 4.2.6.8 and 6.1.1.4'
Cd Cd -0.8075 1.2024 'International Tables Vol C Tables 4.2.6.8 and 6.1.1.4'
I I -0.4742 1.8119 'International Tables Vol C Tables 4.2.6.8 and 6.1.1.4'

loop_
_geom_angle_atom_site_label_1
_geom_angle_atom_site_label_2
_geom_angle_atom_site_label_3
_geom_angle
_geom_angle_site_symmetry_1
_geom_angle_site_symmetry_3
N1 Cd1 N1 159.70(16) 2_556 .
N1 Cd1 N2 71.11(11) 2_556 2_556
N1 Cd1 N2 94.80(11) . 2_556
N1 Cd1 N2 94.80(11) 2_556 .
N1 Cd1 N2 71.11(11) . .
N2 Cd1 N2 94.21(17) 2_556 .
N1 Cd1 I1 96.15(8) 2_556 .
N1 Cd1 I1 97.10(8) . .
N2 Cd1 I1 84.96(9) 2_556 .
N2 Cd1 I1 168.10(8) . .
N1 Cd1 I1 97.10(8) 2_556 2_556
N1 Cd1 I1 96.15(8) . 2_556
N2 Cd1 I1 168.10(8) 2_556 2_556
N2 Cd1 I1 84.96(9) . 2_556
I1 Cd1 I1 98.281(17) . 2_556
C1 N1 C9 118.7(3) . .
C1 N1 Cd1 124.5(2) . .
C9 N1 Cd1 115.1(2) . .
C8 N2 Cd1 109.5(2) . .
C8 N2 H2A 97.1 . .
Cd1 N2 H2A 108.4 . .
C8 N2 H2B 103.9 . .
Cd1 N2 H2B 102.2 . .
H2A N2 H2B 134.1 . .
N1 C1 C2 123.6(3) . .
N1 C1 H1 118.2 . .
C2 C1 H1 118.2 . .
C3 C2 C1 118.7(3) . .
C3 C2 H2 120.6 . .
C1 C2 H2 120.6 . .
C2 C3 C4 119.9(3) . .
C2 C3 H3 120.1 . .
C4 C3 H3 120.1 . .
C5 C4 C3 122.7(3) . .
C5 C4 C9 119.5(3) . .
C3 C4 C9 117.8(3) . .
C6 C5 C4 120.3(3) . .
C6 C5 H5 119.9 . .
C4 C5 H5 119.9 . .
C5 C6 C7 120.5(4) . .
C5 C6 H6 119.7 . .
C7 C6 H6 119.7 . .
C8 C7 C6 120.9(4) . .
C8 C7 H7 119.5 . .
C6 C7 H7 119.5 . .
C7 C8 C9 119.3(3) . .
C7 C8 N2 122.3(3) . .
C9 C8 N2 118.4(3) . .
N1 C9 C4 121.3(3) . .
N1 C9 C8 119.3(3) . .
C4 C9 C8 119.5(3) . .

loop_
_geom_bond_atom_site_label_1
_geom_bond_atom_site_label_2
_geom_bond_distance
_geom_bond_site_symmetry_2
I1 Cd1 2.9225(4) .
Cd1 N1 2.341(3) 2_556
Cd1 N1 2.341(3) .
Cd1 N2 2.441(3) 2_556
Cd1 N2 2.441(3) .
Cd1 I1 2.9225(4) 2_556
N1 C1 1.321(5) .
N1 C9 1.373(4) .
N2 C8 1.446(5) .
N2 H2A 0.9103 .
N2 H2B 0.9101 .
C1 C2 1.408(5) .
C1 H1 0.9500 .
C2 C3 1.365(6) .
C2 H2 0.9500 .
C3 C4 1.416(5) .
C3 H3 0.9500 .
C4 C5 1.413(5) .
C4 C9 1.421(5) .
C5 C6 1.364(6) .
C5 H5 0.9500 .
C6 C7 1.415(6) .
C6 H6 0.9500 .
C7 C8 1.376(5) .
C7 H7 0.9500 .
C8 C9 1.422(5) .

loop_
_geom_hbond_atom_site_label_D
_geom_hbond_atom_site_label_H
_geom_hbond_atom_site_label_A
_geom_hbond_distance_DH
_geom_hbond_distance_HA
_geom_hbond_distance_DA
_geom_hbond_angle_DHA
_geom_hbond_site_symmetry_A
N2 H2A I1 0.91 3.12 3.826(3) 136 2_546
C1 H1 I1 0.95 3.23 3.899(4) 129 .
C2 H2 I1 0.95 3.26 4.059(4) 143 8_574
C7 H7 I1 0.95 3.27 4.114(4) 149 6_575
